data_7206130
loop_
_publ_author_name
'Grobelny, Pawel'
'Mukherjee, Arijit'
'Desiraju, Gautam R.'

_publ_section_title
;
 Drug-drug co-crystals: Temperature-dependent proton mobility in the
 molecular complex of isoniazid with 4-aminosalicylic acid
;
_journal_issue 13
_journal_name_full CrystEngComm
_journal_page_first 4358
_journal_paper_doi 10.1039/c0ce00842g
_journal_volume 13
_journal_year 2011
_chemical_compound_source 'see text'
_chemical_formula_moiety 'C13 H14 N4 O4, C7 H7 N O3, C6 H7 N3 O'
_chemical_formula_sum 'C26 H28 N8 O8'
_chemical_formula_weight 580.56
_chemical_name_common 'Isoniazid:4-aminosalicylic acid co-crystal'
_chemical_name_systematic ?
_space_group_IT_number 33
_symmetry_cell_setting orthorhombic
_symmetry_Int_Tables_number 33
_symmetry_space_group_name_Hall 'P 2c -2n'
_symmetry_space_group_name_H-M 'P n a 21'
_atom_sites_solution_hydrogens geom
_atom_sites_solution_primary direct
_atom_sites_solution_secondary difmap
_cell_angle_alpha 90
_cell_angle_beta 90
_cell_angle_gamma 90
_cell_formula_units_Z 4
_cell_length_a 21.893(10)
_cell_length_b 16.515(7)
_cell_length_c 7.283(3)
_cell_measurement_reflns_used 6526
_cell_measurement_temperature 200(2)
_cell_measurement_theta_max 27.5
_cell_measurement_theta_min 1.9
_cell_volume 2633(2)
_computing_publication_material 'PLATON (Spek, 2003)'
_diffrn_ambient_temperature 200(2)
_diffrn_detector CCD
_diffrn_detector_area_resol_mean 13.6612
_diffrn_measured_fraction_theta_full 0.999
_diffrn_measured_fraction_theta_max 0.999
_diffrn_measurement_details
;
scan:
Number of images: 180
Slice: -60.0000 - 120.0000
Image width: 1.0000
Exp time: 16.0000
Rotation axis: Omega
Omega: 0.0000
Chi: 54.0000
Phi: 0.0000
XTD: 49.3944
2theta: 29.5574
scan:
Number of images: 180
Slice: -60.0000 - 120.0000
Image width: 1.0000
Exp time: 16.0000
Rotation axis: Omega
Omega: 0.0000
Chi: 54.0000
Phi: 120.0000
XTD: 49.3944
2theta: 29.5574
scan:
Number of images: 180
Slice: -60.0000 - 120.0000
Image width: 1.0000
Exp time: 16.0000
Rotation axis: Omega
Omega: 0.0000
Chi: 54.0000
Phi: 240.0000
XTD: 49.3944
2theta: 29.5574

;
_diffrn_measurement_device
;
XtaLABmini: Fixed Chi 2 circle
;
_diffrn_measurement_device_type
;
Rigaku Mercury375R (2x2 bin mode)
;
_diffrn_measurement_method 'profile data from \w-scans'
_diffrn_measurement_specimen_support Fiber
_diffrn_orient_matrix_type d*Trek
_diffrn_orient_matrix_UB_11 0.015039
_diffrn_orient_matrix_UB_12 -0.135415
_diffrn_orient_matrix_UB_13 0.017060
_diffrn_orient_matrix_UB_21 0.060096
_diffrn_orient_matrix_UB_22 0.006984
_diffrn_orient_matrix_UB_23 0.002457
_diffrn_orient_matrix_UB_31 -0.002482
_diffrn_orient_matrix_UB_32 0.005430
_diffrn_orient_matrix_UB_33 0.045285
_diffrn_radiation_monochromator 'Graphite Monochromator'
_diffrn_radiation_probe x-ray
_diffrn_radiation_type MoK\a
_diffrn_radiation_wavelength 0.71075
_diffrn_reflns_av_R_equivalents 0.0519
_diffrn_reflns_av_sigmaI/netI 0.0237
_diffrn_reflns_limit_h_max 28
_diffrn_reflns_limit_h_min -28
_diffrn_reflns_limit_k_max 21
_diffrn_reflns_limit_k_min -21
_diffrn_reflns_limit_l_max 9
_diffrn_reflns_limit_l_min -9
_diffrn_reflns_number 27060
_diffrn_reflns_theta_full 27.46
_diffrn_reflns_theta_max 27.46
_diffrn_reflns_theta_min 1.54
_diffrn_source 'Sealed Tube'
_diffrn_source_current 12.0
_diffrn_source_power 0.6
_diffrn_source_voltage 50.0
_exptl_absorpt_coefficient_mu 0.111
_exptl_absorpt_correction_T_max 1.000
_exptl_absorpt_correction_T_min 0.785
_exptl_absorpt_process_details 'Jacobson, R. (1998) Private communication'
_exptl_crystal_colour Yellow
_exptl_crystal_density_diffrn 1.465
_exptl_crystal_density_method 'Not Measured'
_exptl_crystal_description Block
_exptl_crystal_F_000 1216
_exptl_crystal_size_max 0.40
_exptl_crystal_size_mid 0.30
_exptl_crystal_size_min 0.15
_refine_diff_density_max 0.212
_refine_diff_density_min -0.190
_refine_diff_density_rms 0.058
_refine_ls_extinction_method none
_refine_ls_goodness_of_fit_ref 1.162
_refine_ls_hydrogen_treatment refall
_refine_ls_matrix_type full
_refine_ls_number_parameters 492
_refine_ls_number_reflns 3253
_refine_ls_number_restraints 1
_refine_ls_restrained_S_all 1.161
_refine_ls_R_factor_all 0.0463
_refine_ls_R_factor_gt 0.0415
_refine_ls_shift/su_max 0.001
_refine_ls_shift/su_mean 0.000
_refine_ls_structure_factor_coef Fsqd
_refine_ls_weighting_details 'calc w=1/[\s^2^(Fo^2^)+(0.0744P)^2^+0.2927P] where P=(Fo^2^+2Fc^2^)/3'
_refine_ls_weighting_scheme calc
_refine_ls_wR_factor_gt 0.1137
_refine_ls_wR_factor_ref 0.1243
_reflns_number_gt 3065
_reflns_number_total 3253
_reflns_threshold_expression >2\s(I)
_cod_data_source_file c0ce00842g.txt
_cod_data_source_block datam6
_cod_depositor_comments
;
The following automatic conversions were performed:

'_symmetry_cell_setting' value 'Orthorhombic' changed to
'orthorhombic' according to
/home/saulius/struct/CIF-dictionaries/cif_core.dic dictionary named
'cif_core.dic' version 2.4.1 from 2010-06-29.

Automatic conversion script
Id: cif_fix_values 1715 2011-07-08 13:25:40Z adriana 
;
_cod_original_formula_sum 'C26 H28 N8 O8 '
_cod_database_code 7206130

loop_
_symmetry_equiv_pos_site_id
_symmetry_equiv_pos_as_xyz
1 x,y,z
2 -x,-y,1/2+z
3 1/2-x,1/2+y,1/2+z
4 1/2+x,1/2-y,z

loop_
_atom_site_aniso_label
_atom_site_aniso_U_11
_atom_site_aniso_U_22
_atom_site_aniso_U_33
_atom_site_aniso_U_23
_atom_site_aniso_U_13
_atom_site_aniso_U_12
O2 0.0270(9) 0.0363(10) 0.0754(15) 0.0045(11) -0.0034(11) -0.0090(7)
O6 0.0354(10) 0.0323(9) 0.0682(15) -0.0001(10) -0.0064(11) 0.0075(8)
O7 0.0331(10) 0.0285(9) 0.0724(15) 0.0024(10) -0.0081(11) -0.0019(7)
O8 0.0231(9) 0.0458(11) 0.0618(14) 0.0055(10) -0.0032(9) 0.0050(8)
N4 0.0318(11) 0.0284(10) 0.0433(12) 0.0028(10) -0.0052(10) -0.0031(8)
N5 0.0292(11) 0.0249(10) 0.0562(15) -0.0008(11) -0.0050(11) -0.0031(8)
N6 0.0445(14) 0.0243(10) 0.0655(19) 0.0005(13) -0.0007(14) -0.0037(9)
N8 0.0383(14) 0.0335(12) 0.0550(15) -0.0020(12) -0.0030(13) -0.0102(10)
C7 0.0264(12) 0.0319(12) 0.0428(14) 0.0045(12) 0.0014(11) -0.0041(10)
C8 0.0267(12) 0.0322(14) 0.0348(15) 0.0005(11) -0.0002(10) -0.0017(10)
C9 0.0259(11) 0.0265(11) 0.0317(12) -0.0006(10) -0.0043(10) -0.0031(8)
C10 0.0220(10) 0.0342(12) 0.0365(13) -0.0022(11) -0.0021(10) -0.0025(9)
C11 0.0269(12) 0.0321(12) 0.0420(14) -0.0007(11) -0.0042(11) 0.0015(10)
C12 0.0294(12) 0.0283(11) 0.0372(13) -0.0002(11) -0.0035(11) -0.0034(9)
C20 0.0221(10) 0.0316(12) 0.0350(12) -0.0012(11) 0.0010(10) -0.0003(9)
C21 0.0231(11) 0.0381(13) 0.0327(13) 0.0024(11) 0.0014(10) 0.0038(9)
C22 0.0244(11) 0.0415(15) 0.0371(14) 0.0009(12) -0.0009(11) -0.0080(10)
C23 0.0309(12) 0.0357(12) 0.0313(12) -0.0005(11) -0.0003(11) -0.0077(10)
C24 0.0290(12) 0.0287(13) 0.0363(15) -0.0012(11) -0.0006(11) -0.0017(10)
C25 0.0261(12) 0.0301(12) 0.0350(14) -0.0021(10) -0.0017(10) -0.0010(9)
C26 0.0301(12) 0.0310(12) 0.0398(14) -0.0040(12) 0.0005(11) 0.0027(9)
O3 0.0312(9) 0.0306(9) 0.0774(17) -0.0046(10) -0.0046(10) -0.0043(7)
O4 0.0282(9) 0.0284(9) 0.0765(16) -0.0006(11) -0.0045(11) 0.0011(7)
O5 0.0242(8) 0.0376(10) 0.0584(13) -0.0021(10) -0.0065(9) -0.0057(7)
N7 0.0397(13) 0.0288(11) 0.0650(18) 0.0003(12) -0.0064(14) 0.0016(10)
C13 0.0256(11) 0.0284(11) 0.0336(12) -0.0007(11) 0.0007(10) -0.0029(9)
C14 0.0231(11) 0.0348(12) 0.0326(12) -0.0019(11) 0.0016(10) -0.0058(9)
C15 0.0218(10) 0.0359(13) 0.0342(13) 0.0027(11) -0.0008(10) -0.0005(9)
C16 0.0315(12) 0.0296(11) 0.0326(13) 0.0002(11) 0.0023(11) -0.0006(9)
C17 0.0276(11) 0.0324(13) 0.0371(14) -0.0037(12) -0.0004(11) -0.0066(10)
C18 0.0225(11) 0.0335(12) 0.0320(13) -0.0010(11) -0.0013(10) -0.0023(9)
C19 0.0281(12) 0.0313(12) 0.0434(14) -0.0015(12) 0.0006(12) -0.0028(9)
O1 0.0279(9) 0.0390(10) 0.0699(15) 0.0064(11) 0.0069(11) 0.0053(7)
N1 0.0309(10) 0.0325(10) 0.0437(13) 0.0010(11) -0.0002(10) -0.0007(8)
N2 0.0269(10) 0.0284(10) 0.0735(19) 0.0013(13) 0.0061(13) 0.0011(8)
N3 0.0368(12) 0.0284(11) 0.092(2) 0.0051(15) 0.0053(17) -0.0020(9)
C1 0.0293(12) 0.0381(14) 0.0405(15) 0.0030(12) -0.0024(11) 0.0005(10)
C2 0.0261(11) 0.0329(13) 0.0359(15) 0.0010(11) -0.0024(10) -0.0021(10)
C3 0.0231(11) 0.0346(12) 0.0295(12) 0.0006(11) 0.0039(10) 0.0001(9)
C4 0.0240(11) 0.0412(14) 0.0372(13) 0.0013(12) -0.0001(10) 0.0018(10)
C5 0.0288(12) 0.0366(13) 0.0441(15) -0.0032(12) -0.0012(11) -0.0038(10)
C6 0.0274(11) 0.0323(12) 0.0393(14) 0.0025(12) 0.0053(11) 0.0030(9)

loop_
_atom_site_label
_atom_site_type_symbol
_atom_site_thermal_displace_type
_atom_site_fract_x
_atom_site_fract_y
_atom_site_fract_z
_atom_site_occupancy
_atom_site_U_iso_or_equiv
_atom_site_calc_flag
_atom_site_refinement_flags
O2 O Uani 0.11404(9) 0.10605(12) 0.9166(4) 1.000 0.0462(7) . .
O6 O Uani 0.31697(9) 0.50730(12) 0.9845(4) 1.000 0.0453(7) . .
O7 O Uani 0.22146(8) 0.53810(11) 0.9012(4) 1.000 0.0447(7) . .
O8 O Uani 0.39837(8) 0.61792(14) 0.9900(3) 1.000 0.0436(7) . .
N4 N Uani 0.20111(10) 0.38525(13) 0.9099(4) 1.000 0.0345(6) . .
N5 N Uani 0.21544(10) 0.08145(13) 0.9311(4) 1.000 0.0368(7) . .
N6 N Uani 0.20981(13) -0.00458(14) 0.9292(5) 1.000 0.0448(9) . .
N8 N Uani 0.33219(12) 0.89256(14) 0.9194(4) 1.000 0.0423(8) . .
C7 C Uani 0.24317(12) 0.33400(16) 0.8454(4) 1.000 0.0337(7) . .
C8 C Uani 0.23489(12) 0.25039(16) 0.8474(4) 1.000 0.0312(8) . .
C9 C Uani 0.18101(11) 0.21972(13) 0.9179(4) 1.000 0.0280(7) . .
C10 C Uani 0.13699(11) 0.27275(16) 0.9816(4) 1.000 0.0309(7) . .
C11 C Uani 0.14864(11) 0.35567(16) 0.9762(4) 1.000 0.0337(7) . .
C12 C Uani 0.16709(11) 0.12993(15) 0.9221(4) 1.000 0.0316(7) . .
C20 C Uani 0.29269(10) 0.64430(14) 0.9174(4) 1.000 0.0296(7) . .
C21 C Uani 0.35246(11) 0.67171(16) 0.9537(4) 1.000 0.0313(7) . .
C22 C Uani 0.36544(12) 0.75410(17) 0.9544(4) 1.000 0.0343(8) . .
C23 C Uani 0.32018(11) 0.81151(15) 0.9178(4) 1.000 0.0326(7) . .
C24 C Uani 0.26095(12) 0.78366(16) 0.8717(4) 1.000 0.0313(8) . .
C25 C Uani 0.24856(12) 0.70212(15) 0.8728(4) 1.000 0.0304(7) . .
C26 C Uani 0.27757(11) 0.55791(15) 0.9356(4) 1.000 0.0336(7) . .
O3 O Uani 0.42402(9) 0.00303(11) 0.1151(4) 1.000 0.0464(7) . .
O4 O Uani 0.52088(8) 0.03707(11) 0.1718(4) 1.000 0.0444(7) . .
O5 O Uani 0.34703(8) 0.11722(12) 0.0373(3) 1.000 0.0401(6) . .
N7 N Uani 0.40873(12) 0.39017(14) 0.1437(5) 1.000 0.0445(8) . .
C13 C Uani 0.44897(11) 0.14174(15) 0.1483(4) 1.000 0.0292(7) . .
C14 C Uani 0.39125(11) 0.16990(16) 0.0929(4) 1.000 0.0302(7) . .
C15 C Uani 0.37818(11) 0.25178(16) 0.0915(4) 1.000 0.0306(7) . .
C16 C Uani 0.42213(11) 0.30873(15) 0.1447(4) 1.000 0.0312(7) . .
C17 C Uani 0.47959(12) 0.28098(16) 0.2042(4) 1.000 0.0324(7) . .
C18 C Uani 0.49244(11) 0.19940(16) 0.2048(4) 1.000 0.0293(7) . .
C19 C Uani 0.46355(11) 0.05491(16) 0.1446(4) 1.000 0.0343(7) . .
O1 O Uani 0.37623(9) 0.39892(12) 0.6673(4) 1.000 0.0456(7) . .
N1 N Uani 0.45681(10) 0.11621(14) 0.6600(4) 1.000 0.0357(6) . .
N2 N Uani 0.47736(10) 0.42040(13) 0.6508(5) 1.000 0.0429(8) . .
N3 N Uani 0.47320(12) 0.50550(14) 0.6516(6) 1.000 0.0524(9) . .
C1 C Uani 0.50073(12) 0.16579(17) 0.7201(4) 1.000 0.0360(8) . .
C2 C Uani 0.49502(12) 0.24926(16) 0.7229(4) 1.000 0.0316(8) . .
C3 C Uani 0.44037(10) 0.28289(15) 0.6621(4) 1.000 0.0291(7) . .
C4 C Uani 0.39423(12) 0.23188(18) 0.6017(4) 1.000 0.0341(7) . .
C5 C Uani 0.40420(12) 0.14910(18) 0.6020(4) 1.000 0.0365(8) . .
C6 C Uani 0.42827(11) 0.37243(15) 0.6596(4) 1.000 0.0330(7) . .
H5N H Uiso 0.2550(17) 0.0998(19) 0.952(6) 1.000 0.049(10) . .
H6A H Uiso 0.1850(19) -0.022(2) 1.019(6) 1.000 0.049(10) . .
H6B H Uiso 0.200(3) -0.027(4) 0.815(12) 1.000 0.13(2) . .
H7 H Uiso 0.2773(13) 0.3545(18) 0.807(5) 1.000 0.033(8) . .
H7O H Uiso 0.211(3) 0.466(4) 0.906(11) 1.000 0.13(2) . .
H8 H Uiso 0.2657(16) 0.216(2) 0.794(6) 1.000 0.050(10) . .
H8A H Uiso 0.3641(17) 0.907(2) 0.959(5) 1.000 0.044(10) . .
H8B H Uiso 0.2983(16) 0.925(2) 0.918(5) 1.000 0.039(8) . .
H8O H Uiso 0.372(3) 0.568(3) 0.987(11) 1.000 0.13(2) . .
H10 H Uiso 0.0981(15) 0.254(2) 1.045(5) 1.000 0.042(9) . .
H11 H Uiso 0.1190(13) 0.3984(17) 1.038(5) 1.000 0.028(7) . .
H22 H Uiso 0.4025(15) 0.7736(19) 0.983(5) 1.000 0.041(9) . .
H24 H Uiso 0.2289(17) 0.821(2) 0.856(6) 1.000 0.057(11) . .
H25 H Uiso 0.2060(15) 0.677(2) 0.843(5) 1.000 0.048(10) . .
H4O H Uiso 0.5315(19) -0.014(2) 0.158(8) 1.000 0.068(12) . .
H5O H Uiso 0.3642(17) 0.063(2) 0.054(6) 1.000 0.059(11) . .
H7A H Uiso 0.4402(17) 0.430(2) 0.153(7) 1.000 0.064(11) . .
H7B H Uiso 0.373(2) 0.405(2) 0.076(7) 1.000 0.068(13) . .
H15 H Uiso 0.3349(16) 0.2652(19) 0.059(5) 1.000 0.043(9) . .
H17 H Uiso 0.5091(14) 0.3182(19) 0.237(5) 1.000 0.034(8) . .
H18 H Uiso 0.5299(13) 0.1801(16) 0.251(4) 1.000 0.025(7) . .
H1 H Uiso 0.5385(16) 0.132(2) 0.762(6) 1.000 0.054(10) . .
H2 H Uiso 0.5245(16) 0.278(2) 0.757(6) 1.000 0.051(10) . .
H2N H Uiso 0.513(2) 0.407(3) 0.629(8) 1.000 0.078(15) . .
H3A H Uiso 0.444(2) 0.520(3) 0.556(7) 1.000 0.062(12) . .
H3B H Uiso 0.451(2) 0.515(3) 0.757(8) 1.000 0.074(15) . .
H4 H Uiso 0.3555(16) 0.252(2) 0.561(6) 1.000 0.048(10) . .
H5 H Uiso 0.3732(16) 0.112(2) 0.564(6) 1.000 0.046(9) . .

loop_
_atom_type_symbol
_atom_type_description
_atom_type_scat_dispersion_real
_atom_type_scat_dispersion_imag
_atom_type_scat_source
O O 0.0106 0.0060 'International Tables Vol C Tables 4.2.6.8 and 6.1.1.4'
N N 0.0061 0.0033 'International Tables Vol C Tables 4.2.6.8 and 6.1.1.4'
H H 0.0000 0.0000 'International Tables Vol C Tables 4.2.6.8 and 6.1.1.4'
C C 0.0033 0.0016 'International Tables Vol C Tables 4.2.6.8 and 6.1.1.4'

loop_
_geom_angle_atom_site_label_1
_geom_angle_atom_site_label_2
_geom_angle_atom_site_label_3
_geom_angle
_geom_angle_site_symmetry_1
_geom_angle_site_symmetry_2
_geom_angle_site_symmetry_3
_geom_angle_publ_flag
C26 O7 H7O 115(3) . . . no
C21 O8 H8O 96(4) . . . no
C19 O4 H4O 117(3) . . . no
C14 O5 H5O 106(2) . . . no
C7 N4 C11 119.2(2) . . . yes
N6 N5 C12 122.1(2) . . . yes
C11 N4 H7O 120(3) . . . no
C7 N4 H7O 121(3) . . . no
C12 N5 H5N 124(2) . . . no
N6 N5 H5N 114(2) . . . no
H6A N6 H6B 113(5) . . . no
N5 N6 H6B 115(4) . . . no
N5 N6 H6A 111(2) . . . no
H8A N8 H8B 123(3) . . . no
C23 N8 H8B 115(2) . . . no
C23 N8 H8A 118(2) . . . no
C16 N7 H7A 121(2) . . . no
H7A N7 H7B 117(3) . . . no
C16 N7 H7B 115(2) . . . no
C1 N1 C5 118.2(2) . . . yes
N3 N2 C6 122.6(2) . . . yes
C6 N2 H2N 128(3) . . . no
N3 N2 H2N 109(3) . . . no
N2 N3 H3B 102(3) . . . no
N2 N3 H3A 107(3) . . . no
H3A N3 H3B 102(4) . . . no
N4 C7 C8 122.3(2) . . . yes
C7 C8 C9 118.6(2) . . . no
C8 C9 C12 122.6(2) . . . no
C10 C9 C12 118.3(2) . . . no
C8 C9 C10 119.2(2) . . . no
C9 C10 C11 119.1(2) . . . no
N4 C11 C10 121.7(2) . . . yes
O2 C12 N5 124.2(2) . . . yes
O2 C12 C9 120.3(2) . . . yes
N5 C12 C9 115.5(2) . . . yes
C25 C20 C26 121.9(2) . . . no
C21 C20 C26 120.2(2) . . . no
C21 C20 C25 117.8(2) . . . no
O8 C21 C22 119.0(2) . . . yes
O8 C21 C20 120.7(2) . . . yes
C20 C21 C22 120.3(2) . . . no
C21 C22 C23 121.2(2) . . . no
N8 C23 C22 121.8(2) . . . yes
C22 C23 C24 118.3(2) . . . no
N8 C23 C24 119.8(2) . . . yes
C23 C24 C25 119.9(2) . . . no
C20 C25 C24 122.3(2) . . . no
O6 C26 C20 121.2(2) . . . yes
O7 C26 C20 116.2(2) . . . yes
O6 C26 O7 122.6(2) . . . yes
C8 C7 H7 120(2) . . . no
N4 C7 H7 117(2) . . . no
C7 C8 H8 119(2) . . . no
C9 C8 H8 122(2) . . . no
C11 C10 H10 117.7(19) . . . no
C9 C10 H10 122.9(19) . . . no
C10 C11 H11 122.1(16) . . . no
N4 C11 H11 115.9(16) . . . no
C21 C22 H22 123(2) . . . no
C23 C22 H22 116(2) . . . no
C23 C24 H24 120(2) . . . no
C25 C24 H24 120(2) . . . no
C20 C25 H25 113.2(19) . . . no
C24 C25 H25 124.4(19) . . . no
C14 C13 C18 117.9(2) . . . no
C14 C13 C19 120.9(2) . . . no
C18 C13 C19 121.2(2) . . . no
O5 C14 C13 120.8(2) . . . yes
C13 C14 C15 120.8(2) . . . no
O5 C14 C15 118.4(2) . . . yes
C14 C15 C16 120.9(2) . . . no
C15 C16 C17 118.7(2) . . . no
N7 C16 C15 120.6(2) . . . yes
N7 C16 C17 120.7(2) . . . yes
C16 C17 C18 120.2(2) . . . no
C13 C18 C17 121.5(2) . . . no
O3 C19 O4 122.9(2) . . . yes
O4 C19 C13 115.3(2) . . . yes
O3 C19 C13 121.8(2) . . . yes
C16 C15 H15 124.5(18) . . . no
C14 C15 H15 114.5(18) . . . no
C16 C17 H17 119.2(19) . . . no
C18 C17 H17 120.5(19) . . . no
C13 C18 H18 117.7(16) . . . no
C17 C18 H18 120.7(17) . . . no
N1 C1 C2 123.4(2) . . . yes
C1 C2 C3 118.1(2) . . . no
C2 C3 C4 119.0(2) . . . no
C4 C3 C6 117.8(2) . . . no
C2 C3 C6 123.3(2) . . . no
C3 C4 C5 119.0(2) . . . no
N1 C5 C4 122.4(3) . . . yes
O1 C6 C3 121.1(2) . . . yes
N2 C6 C3 116.2(2) . . . yes
O1 C6 N2 122.7(2) . . . yes
N1 C1 H1 109.8(19) . . . no
C2 C1 H1 126.9(19) . . . no
C1 C2 H2 120(2) . . . no
C3 C2 H2 122(2) . . . no
C3 C4 H4 122(2) . . . no
C5 C4 H4 119(2) . . . no
N1 C5 H5 116(2) . . . no
C4 C5 H5 121(2) . . . no

loop_
_geom_bond_atom_site_label_1
_geom_bond_atom_site_label_2
_geom_bond_distance
_geom_bond_site_symmetry_1
_geom_bond_site_symmetry_2
_geom_bond_publ_flag
O2 C12 1.227(3) . . yes
O6 C26 1.253(3) . . yes
O7 C26 1.296(3) . . yes
O8 C21 1.367(3) . . yes
O7 H7O 1.21(7) . . no
O8 H8O 1.01(5) . . no
O3 C19 1.237(3) . . yes
O4 C19 1.304(3) . . yes
O5 C14 1.363(3) . . yes
O4 H4O 0.88(3) . . no
O5 H5O 0.98(3) . . no
O1 C6 1.222(3) . . yes
N4 C7 1.336(4) . . yes
N4 C11 1.338(3) . . yes
N5 N6 1.426(3) . . yes
N5 C12 1.329(3) . . yes
N8 C23 1.364(3) . . yes
N4 H7O 1.35(7) . . no
N5 H5N 0.93(4) . . no
N6 H6A 0.90(4) . . no
N6 H6B 0.94(8) . . no
N8 H8A 0.79(4) . . no
N8 H8B 0.92(3) . . no
N7 C16 1.377(3) . . yes
N7 H7B 0.96(4) . . no
N7 H7A 0.96(4) . . no
N1 C5 1.342(4) . . yes
N1 C1 1.337(4) . . yes
N2 C6 1.337(3) . . yes
N2 N3 1.408(3) . . yes
N2 H2N 0.83(4) . . no
N3 H3A 0.98(5) . . no
N3 H3B 0.92(5) . . no
C7 C8 1.393(4) . . no
C8 C9 1.383(4) . . no
C9 C10 1.382(4) . . no
C9 C12 1.514(3) . . no
C10 C11 1.394(4) . . no
C20 C25 1.397(4) . . no
C20 C26 1.471(3) . . no
C20 C21 1.410(3) . . no
C21 C22 1.390(4) . . no
C22 C23 1.397(4) . . no
C23 C24 1.416(4) . . no
C24 C25 1.374(4) . . no
C7 H7 0.87(3) . . no
C8 H8 0.96(4) . . no
C10 H10 1.02(3) . . no
C11 H11 1.06(3) . . no
C22 H22 0.90(3) . . no
C24 H24 0.94(4) . . no
C25 H25 1.04(3) . . no
C13 C14 1.406(4) . . no
C13 C19 1.469(4) . . no
C13 C18 1.408(4) . . no
C14 C15 1.382(4) . . no
C15 C16 1.400(4) . . no
C16 C17 1.407(4) . . no
C17 C18 1.376(4) . . no
C15 H15 1.00(3) . . no
C17 H17 0.92(3) . . no
C18 H18 0.94(3) . . no
C1 C2 1.384(4) . . no
C2 C3 1.391(4) . . no
C3 C4 1.387(4) . . no
C3 C6 1.502(4) . . no
C4 C5 1.384(4) . . no
C1 H1 1.04(4) . . no
C2 H2 0.84(4) . . no
C4 H4 0.96(4) . . no
C5 H5 0.96(3) . . no

loop_
_geom_contact_atom_site_label_1
_geom_contact_atom_site_label_2
_geom_contact_distance
_geom_contact_site_symmetry_1
_geom_contact_site_symmetry_2
_geom_contact_publ_flag
O1 C7 3.364(4) . . no
O1 O6 3.198(4) . . no
O1 N3 2.760(3) . . no
O1 N6 3.016(4) . 3_554 no
O2 N3 3.055(4) . 3_545 no
O2 N6 2.783(4) . . no
O2 O8 3.125(4) . 3_544 no
O3 C1 3.328(4) . 2_654 no
O3 O5 2.592(3) . . no
O3 N8 3.066(4) . 1_544 no
O4 N1 2.580(3) . 2_654 no
O4 C1 3.402(4) . 2_654 no
O5 O3 2.592(3) . . no
O5 N5 3.041(3) . 1_554 no
O6 O8 2.552(3) . . no
O6 O1 3.198(4) . . no
O6 N7 3.020(4) . 1_556 no
O8 O2 3.125(4) . 3_555 no
O8 N2 3.029(3) . 2_665 no
O8 O6 2.552(3) . . no
O1 H4 2.59(3) . . no
O1 H7 2.50(3) . . no
O1 H3A 2.62(5) . . no
O1 H6A 2.16(4) . 3_554 no
O1 H3B 2.60(5) . . no
O2 H10 2.64(3) . . no
O2 H3A 2.16(5) . 3_545 no
O2 H6A 2.73(4) . . no
O3 H5O 1.70(4) . . no
O3 H1 2.61(4) . 2_654 no
O3 H8A 2.35(3) . 1_544 no
O4 H18 2.44(3) . . no
O4 H11 2.59(3) . 4_554 no
O5 H5N 2.13(4) . 1_554 no
O5 H25 2.70(4) . 3_544 no
O6 H6B 2.50(9) . 3_555 no
O6 H7B 2.19(4) . 1_556 no
O6 H8O 1.57(6) . . no
O7 H25 2.36(3) . . no
O7 H5 2.68(4) . 3_555 no
O8 H2N 2.23(5) . 2_665 no
O8 H3B 2.66(5) . . no
N1 O4 2.580(3) . 2_655 no
N1 C19 3.323(4) . 2_655 no
N2 O8 3.029(3) . 2_664 no
N3 N7 3.107(4) . 2_665 no
N3 O1 2.760(3) . . no
N3 O2 3.055(4) . 3_554 no
N5 O5 3.041(3) . 1_556 no
N6 O1 3.016(4) . 3_545 no
N6 N8 3.173(4) . 1_545 no
N6 O2 2.783(4) . . no
N7 O6 3.020(4) . 1_554 no
N7 N3 3.107(4) . 2_664 no
N8 N6 3.173(4) . 1_565 no
N8 C11 3.312(4) . 3_554 no
N8 O3 3.066(4) . 1_566 no
N1 H4O 1.71(3) . 2_655 no
N2 H2 2.68(3) . . no
N3 H7A 2.18(4) . 2_665 no
N5 H8 2.67(4) . . no
N6 H8B 2.26(3) . 1_545 no
C1 O4 3.402(4) . 2_655 no
C1 O3 3.328(4) . 2_655 no
C1 C13 3.342(4) . 1_556 no
C1 C18 3.578(4) . 1_556 no
C2 C17 3.560(4) . 1_556 no
C2 C16 3.598(4) . 1_556 no
C3 C16 3.563(4) . 1_556 no
C3 C17 3.444(4) . . no
C3 C15 3.449(4) . 1_556 no
C4 C15 3.600(4) . 1_556 no
C4 C17 3.540(4) . . no
C4 C25 3.577(4) . 3_544 no
C5 C13 3.449(4) . . no
C5 C18 3.576(4) . . no
C7 C24 3.550(4) . 3_544 no
C7 O1 3.364(4) . . no
C7 C23 3.429(4) . 3_544 no
C8 C25 3.566(4) . 3_544 no
C8 C24 3.509(4) . 3_544 no
C8 C23 3.502(4) . 3_544 no
C9 C21 3.549(4) . 3_544 no
C9 C22 3.571(4) . 3_544 no
C10 C18 3.587(4) . 4_456 no
C10 C23 3.374(4) . 3_545 no
C10 C22 3.458(4) . 3_545 no
C11 C23 3.368(4) . 3_545 no
C11 N8 3.312(4) . 3_545 no
C12 C21 3.507(4) . 3_544 no
C13 C5 3.449(4) . . no
C13 C1 3.342(4) . 1_554 no
C15 C4 3.600(4) . 1_554 no
C15 C3 3.449(4) . 1_554 no
C15 C25 3.545(4) . 3_544 no
C16 C3 3.563(4) . 1_554 no
C16 C2 3.598(4) . 1_554 no
C17 C3 3.444(4) . . no
C17 C2 3.560(4) . 1_554 no
C17 C4 3.540(4) . . no
C18 C1 3.578(4) . 1_554 no
C18 C5 3.576(4) . . no
C18 C10 3.587(4) . 4_554 no
C19 N1 3.323(4) . 2_654 no
C21 C12 3.507(4) . 3_555 no
C21 C9 3.549(4) . 3_555 no
C22 C9 3.571(4) . 3_555 no
C22 C10 3.458(4) . 3_554 no
C23 C10 3.374(4) . 3_554 no
C23 C8 3.502(4) . 3_555 no
C23 C11 3.368(4) . 3_554 no
C23 C7 3.429(4) . 3_555 no
C24 C7 3.550(4) . 3_555 no
C24 C8 3.509(4) . 3_555 no
C25 C8 3.566(4) . 3_555 no
C25 C4 3.577(4) . 3_555 no
C25 C15 3.545(4) . 3_555 no
C1 H22 2.91(3) . 2_664 no
C1 H4O 2.64(3) . 2_655 no
C2 H2N 2.72(5) . . no
C2 H22 2.87(3) . 2_664 no
C4 H25 3.03(3) . 3_544 no
C5 H25 3.10(3) . 3_544 no
C5 H4O 2.67(4) . 2_655 no
C7 H15 2.78(4) . 1_556 no
C8 H15 2.69(4) . 1_556 no
C8 H5N 2.64(3) . . no
C10 H2 3.07(4) . 4_455 no
C11 H1 2.88(4) . 4_455 no
C14 H25 2.80(3) . 3_544 no
C15 H25 2.88(3) . 3_544 no
C17 H10 2.90(3) . 4_554 no
C18 H10 2.70(3) . 4_554 no
C18 H22 3.10(3) . 2_664 no
C19 H5O 2.28(4) . . no
C22 H10 3.09(4) . 3_554 no
C22 H18 2.94(3) . 2_665 no
C24 H4 2.95(4) . 3_555 no
C25 H4 2.78(4) . 3_555 no
C25 H8 3.09(4) . 3_555 no
C26 H8O 2.11(7) . . no
H1 O3 2.61(4) . 2_655 no
H1 C11 2.88(4) . 4_555 no
H1 H4O 2.59(5) . 2_655 no
H2 H2N 2.34(6) . . no
H2 N2 2.68(3) . . no
H2 C10 3.07(4) . 4_555 no
H2N H2 2.34(6) . . no
H2N O8 2.23(5) . 2_664 no
H2N C2 2.72(5) . . no
H3A O1 2.62(5) . . no
H3A O2 2.16(5) . 3_554 no
H3B O1 2.60(5) . . no
H3B O8 2.66(5) . . no
H3B H8O 2.56(9) . . no
H4 C24 2.95(4) . 3_544 no
H4 C25 2.78(4) . 3_544 no
H4 H25 2.42(5) . 3_544 no
H4 O1 2.59(3) . . no
H4O N1 1.71(3) . 2_654 no
H4O C1 2.64(3) . 2_654 no
H4O C5 2.67(4) . 2_654 no
H4O H1 2.59(5) . 2_654 no
H5 O7 2.68(4) . 3_544 no
H5 H25 2.60(5) . 3_544 no
H5N H8 2.25(5) . . no
H5N C8 2.64(3) . . no
H5N H5O 2.58(5) . 1_556 no
H5N O5 2.13(4) . 1_556 no
H5O H5N 2.58(5) . 1_554 no
H5O C19 2.28(4) . . no
H5O O3 1.70(4) . . no
H6A O1 2.16(4) . 3_545 no
H6A O2 2.73(4) . . no
H6B H8B 2.41(8) . 1_545 no
H6B O6 2.50(9) . 3_544 no
H7 O1 2.50(3) . . no
H7A H17 2.46(5) . . no
H7A N3 2.18(4) . 2_664 no
H7B O6 2.19(4) . 1_554 no
H7B H15 2.46(5) . . no
H8 H5N 2.25(5) . . no
H8 C25 3.09(4) . 3_544 no
H8 N5 2.67(4) . . no
H8 H15 2.59(5) . 1_556 no
H8A H22 2.37(5) . . no
H8A O3 2.35(3) . 1_566 no
H8B H6B 2.41(8) . 1_565 no
H8B H24 2.34(5) . . no
H8B N6 2.26(3) . 1_565 no
H8O O6 1.57(6) . . no
H8O H3B 2.56(9) . . no
H8O C26 2.11(7) . . no
H10 C18 2.70(3) . 4_456 no
H10 H18 2.38(4) . 4_456 no
H10 C17 2.90(3) . 4_456 no
H10 O2 2.64(3) . . no
H10 C22 3.09(4) . 3_545 no
H11 O4 2.59(3) . 4_456 no
H15 C8 2.69(4) . 1_554 no
H15 C7 2.78(4) . 1_554 no
H15 H7B 2.46(5) . . no
H15 H8 2.59(5) . 1_554 no
H17 H7A 2.46(5) . . no
H18 H10 2.38(4) . 4_554 no
H18 O4 2.44(3) . . no
H18 H22 2.37(4) . 2_664 no
H18 C22 2.94(3) . 2_664 no
H22 C18 3.10(3) . 2_665 no
H22 H18 2.37(4) . 2_665 no
H22 C1 2.91(3) . 2_665 no
H22 C2 2.87(3) . 2_665 no
H22 H8A 2.37(5) . . no
H24 H8B 2.34(5) . . no
H25 O7 2.36(3) . . no
H25 H5 2.60(5) . 3_555 no
H25 O5 2.70(4) . 3_555 no
H25 C4 3.03(3) . 3_555 no
H25 C5 3.10(3) . 3_555 no
H25 C14 2.80(3) . 3_555 no
H25 C15 2.88(3) . 3_555 no
H25 H4 2.42(5) . 3_555 no

loop_
_geom_hbond_atom_site_label_D
_geom_hbond_atom_site_label_H
_geom_hbond_atom_site_label_A
_geom_hbond_distance_DH
_geom_hbond_distance_HA
_geom_hbond_distance_DA
_geom_hbond_angle_DHA
_geom_hbond_site_symmetry_A
_geom_hbond_publ_flag
N2 H2N O8 0.83(4) 2.23(5) 3.029(3) 164(5) 2_664 yes
N3 H3A O2 0.98(5) 2.16(5) 3.055(4) 152(4) 3_554 yes
O4 H4O N1 0.88(3) 1.71(3) 2.580(3) 170(4) 2_654 yes
N5 H5N O5 0.93(4) 2.13(4) 3.041(3) 167(3) 1_556 yes
O5 H5O O3 0.98(3) 1.70(4) 2.592(3) 149(3) . yes
N6 H6A O1 0.90(4) 2.16(4) 3.016(4) 159(3) 3_545 yes
N6 H6B O6 0.94(8) 2.50(9) 3.297(5) 143(6) 3_544 yes
N7 H7A N3 0.96(4) 2.18(4) 3.107(4) 165(3) 2_664 yes
N7 H7B O6 0.96(4) 2.19(4) 3.020(4) 144(3) 1_554 yes
O7 H7O N4 1.21(7) 1.35(7) 2.564(3) 178(9) . yes
N8 H8A O3 0.79(4) 2.35(3) 3.066(4) 151(3) 1_566 yes
N8 H8B N6 0.92(3) 2.26(3) 3.173(4) 174(3) 1_565 yes
O8 H8O O6 1.01(5) 1.57(6) 2.552(3) 165(6) . yes
C7 H7 O1 0.87(3) 2.50(3) 3.364(4) 173(3) . yes
C11 H11 O4 1.06(3) 2.59(3) 3.604(4) 161(2) 4_456 yes
C25 H25 O7 1.04(3) 2.36(3) 2.781(3) 103(2) . yes

loop_
_geom_torsion_atom_site_label_1
_geom_torsion_atom_site_label_2
_geom_torsion_atom_site_label_3
_geom_torsion_atom_site_label_4
_geom_torsion
_geom_torsion_site_symmetry_1
_geom_torsion_site_symmetry_2
_geom_torsion_site_symmetry_3
_geom_torsion_site_symmetry_4
_geom_torsion_publ_flag
C11 N4 C7 C8 -1.1(4) . . . . no
C7 N4 C11 C10 0.7(4) . . . . no
N6 N5 C12 O2 2.1(5) . . . . no
N6 N5 C12 C9 -177.6(3) . . . . no
C1 N1 C5 C4 0.3(4) . . . . no
C5 N1 C1 C2 -1.0(5) . . . . no
N3 N2 C6 C3 -178.5(3) . . . . no
N3 N2 C6 O1 0.7(6) . . . . no
N4 C7 C8 C9 0.4(4) . . . . no
C7 C8 C9 C12 178.6(3) . . . . no
C7 C8 C9 C10 0.8(4) . . . . no
C10 C9 C12 N5 -154.4(3) . . . . no
C12 C9 C10 C11 -179.0(3) . . . . no
C8 C9 C12 O2 -151.8(3) . . . . no
C8 C9 C10 C11 -1.2(4) . . . . no
C10 C9 C12 O2 25.9(4) . . . . no
C8 C9 C12 N5 27.9(4) . . . . no
C9 C10 C11 N4 0.5(4) . . . . no
C26 C20 C21 O8 5.9(4) . . . . no
C26 C20 C25 C24 174.0(3) . . . . no
C21 C20 C26 O6 0.5(4) . . . . no
C21 C20 C25 C24 -3.0(4) . . . . no
C25 C20 C26 O6 -176.4(3) . . . . no
C25 C20 C26 O7 2.5(4) . . . . no
C25 C20 C21 C22 3.5(4) . . . . no
C21 C20 C26 O7 179.4(3) . . . . no
C26 C20 C21 C22 -173.6(3) . . . . no
C25 C20 C21 O8 -177.0(3) . . . . no
O8 C21 C22 C23 179.9(3) . . . . no
C20 C21 C22 C23 -0.6(4) . . . . no
C21 C22 C23 C24 -2.7(4) . . . . no
C21 C22 C23 N8 179.5(3) . . . . no
C22 C23 C24 C25 3.2(4) . . . . no
N8 C23 C24 C25 -179.0(3) . . . . no
C23 C24 C25 C20 -0.3(4) . . . . no
C18 C13 C14 C15 1.0(4) . . . . no
C19 C13 C18 C17 178.3(3) . . . . no
C19 C13 C14 C15 -178.2(3) . . . . no
C14 C13 C18 C17 -0.8(4) . . . . no
C18 C13 C19 O3 171.8(3) . . . . no
C18 C13 C19 O4 -9.2(4) . . . . no
C19 C13 C14 O5 1.1(4) . . . . no
C14 C13 C19 O4 170.0(3) . . . . no
C18 C13 C14 O5 -179.8(3) . . . . no
C14 C13 C19 O3 -9.1(5) . . . . no
C13 C14 C15 C16 0.2(4) . . . . no
O5 C14 C15 C16 -179.1(3) . . . . no
C14 C15 C16 N7 -179.7(3) . . . . no
C14 C15 C16 C17 -1.6(4) . . . . no
C15 C16 C17 C18 1.7(4) . . . . no
N7 C16 C17 C18 179.9(3) . . . . no
C16 C17 C18 C13 -0.6(4) . . . . no
N1 C1 C2 C3 0.9(4) . . . . no
C1 C2 C3 C4 0.0(4) . . . . no
C1 C2 C3 C6 179.5(3) . . . . no
C2 C3 C6 N2 24.6(4) . . . . no
C4 C3 C6 O1 24.9(4) . . . . no
C4 C3 C6 N2 -155.9(3) . . . . no
C2 C3 C6 O1 -154.6(3) . . . . no
C2 C3 C4 C5 -0.7(4) . . . . no
C6 C3 C4 C5 179.8(3) . . . . no
C3 C4 C5 N1 0.5(4) . . . . no
